data_1528631
loop_
_publ_author_name
'Kennedy, B.J.'
'Zhou Qingdi'
Ismunandar
'Kubota, Y.'
'Kato, K.'

_publ_section_title
;
 Cation disorder and phase transitions in the four-layer ferroelectric
 Aurivillius phases A Bi4 Ti4 O15 (A = Ca, Sr, Ba, Pb)
;
_journal_name_full 'Journal of Solid State Chemistry'
_journal_page_first 1377
_journal_page_last 1386
_journal_volume 181
_journal_year 2008
_chemical_formula_sum 'Bi4.43 O15 Sr0.23 Ti4'
_chemical_name_systematic 'Sr Bi4 (Ti4 O15)'
_space_group_IT_number 36
_symmetry_space_group_name_Hall 'A -2 2a'
_symmetry_space_group_name_H-M 'A 21 a m'
_cell_angle_alpha 90
_cell_angle_beta 90
_cell_angle_gamma 90
_cell_formula_units_Z 4
_cell_length_a 5.4509
_cell_length_b 5.4373
_cell_length_c 41.005
_cell_volume 1215.314
_citation_journal_id_ASTM JSSCBI
_cod_data_source_file Kennedy_JSSCBI_2008_1539.cif
_cod_data_source_block Bi4.43O15Sr0.23Ti4
_cod_original_sg_symbol_Hall 'C 2c -2 (z,y,-x)'
_cod_database_code 1528631

loop_
_symmetry_equiv_pos_as_xyz
x,y,z
x+1/2,-y,-z
x,y,-z
x+1/2,-y,z
x,y+1/2,z+1/2
x+1/2,-y+1/2,-z+1/2
x,y+1/2,-z+1/2
x+1/2,-y+1/2,z+1/2

loop_
_atom_site_label
_atom_site_type_symbol
_atom_site_fract_x
_atom_site_fract_y
_atom_site_fract_z
_atom_site_occupancy
_atom_site_U_iso_or_equiv
Bi2 Bi+3 0.256 0.2394 0.1051 0.83 0.0
O3 O-2 0.302 0.2967 0.4001 1 0.0
O1 O-2 0.297 0.197 0.5 1 0.0
O7 O-2 -0.006 -0.0292 0.0452 1 0.0
Bi1 Bi+3 0.25 0.26006 0 0.81 0.0
Bi3 Bi+3 0.248 0.2582 0.2189 0.98 0.0
O2 O-2 0.558 0.5351 0.0488 1 0.0
O5 O-2 0.244 0.2255 0.2999 1 0.0
Sr1 Sr+2 0.25 0.26 0 0.19 0.0
O8 O-2 0.014 0.012 0.1472 1 0.0
Ti1 Ti+4 0.27 0.251 0.4507 1 0.0
O6 O-2 0.51 0.4966 0.2504 1 0.0
O4 O-2 0.508 0.4919 0.1394 1 0.0
Sr2 Sr+2 0.248 0.2582 0.2189 0.02 0.0
Ti2 Ti+4 0.247 0.246 0.3466 1 0.0
